data_7023697
loop_
_publ_author_name
'Marchetti, Fabio'
'Pampaloni, Guido'
'Zacchini, Stefano'

_publ_section_title
;
 The reactivity of molybdenum pentachloride with ethers: routes to the
 synthesis of Mo(IV)Cl4 adducts, Mo(v) chlorido-alkoxides and Mo(v)
 oxydo-chlorides.
;
_journal_issue 42
_journal_name_full 'Dalton transactions (Cambridge, England : 2003)'
_journal_page_first 15226
_journal_page_last 15234
_journal_paper_doi 10.1039/c3dt51797g
_journal_volume 42
_journal_year 2013
_chemical_formula_sum 'C4 H9 Cl4 Mo O3'
_chemical_formula_weight 342.85
_chemical_name_systematic
; 
 ? 
;
_space_group_IT_number 29
_symmetry_cell_setting orthorhombic
_symmetry_space_group_name_Hall 'P 2c -2ac'
_symmetry_space_group_name_H-M 'P c a 21'
_atom_sites_solution_hydrogens geom
_atom_sites_solution_primary direct
_atom_sites_solution_secondary difmap
_audit_creation_method SHELXL-97
_cell_angle_alpha 90.00
_cell_angle_beta 90.00
_cell_angle_gamma 90.00
_cell_formula_units_Z 4
_cell_length_a 13.339(2)
_cell_length_b 6.5492(12)
_cell_length_c 12.360(2)
_cell_measurement_reflns_used 6381
_cell_measurement_temperature 100(2)
_cell_measurement_theta_max 28.675
_cell_measurement_theta_min 2.2465
_cell_volume 1079.8(3)
_computing_cell_refinement 'APEX2 (Bruker AXS, 2006)'
_computing_data_collection 'APEX2 (Bruker AXS, 2006)'
_computing_data_reduction 'SAINT (Bruker AXS, 2004)'
_computing_molecular_graphics 'ORTEPII (Johnson, 1996)'
_computing_publication_material 'XCIF (Bruker AXS, 2001)'
_computing_structure_refinement 'SHELXL-97 (Sheldrick, 1997)'
_computing_structure_solution 'SHELXS-97 (Sheldrick, 1990)'
_diffrn_ambient_temperature 100(2)
_diffrn_measured_fraction_theta_full 0.993
_diffrn_measured_fraction_theta_max 0.993
_diffrn_measurement_device_type 'CCD area detector'
_diffrn_measurement_method 'phi and omega scans'
_diffrn_radiation_monochromator graphite
_diffrn_radiation_source 'fine-focus sealed tube'
_diffrn_radiation_type MoK\a
_diffrn_radiation_wavelength 0.71073
_diffrn_reflns_av_R_equivalents 0.0414
_diffrn_reflns_av_sigmaI/netI 0.0401
_diffrn_reflns_limit_h_max 17
_diffrn_reflns_limit_h_min -17
_diffrn_reflns_limit_k_max 8
_diffrn_reflns_limit_k_min -8
_diffrn_reflns_limit_l_max 16
_diffrn_reflns_limit_l_min -15
_diffrn_reflns_number 7795
_diffrn_reflns_theta_full 27.99
_diffrn_reflns_theta_max 27.99
_diffrn_reflns_theta_min 3.05
_exptl_absorpt_coefficient_mu 2.171
_exptl_absorpt_correction_T_max 0.7366
_exptl_absorpt_correction_T_min 0.6585
_exptl_absorpt_correction_type empirical
_exptl_absorpt_process_details
; 
 Data were corrected for Lorentz polarization and absorption
 effects (empirical absorption correction SADABS).
 R(int) =  0.1716 (selected reflections only, before parameter refinement)
 R(int) =  0.0723 (selected reflections only, after parameter refinement)
;
_exptl_crystal_colour green
_exptl_crystal_density_diffrn 2.109
_exptl_crystal_density_method 'not measured'
_exptl_crystal_description prism
_exptl_crystal_F_000 668
_exptl_crystal_size_max 0.21
_exptl_crystal_size_mid 0.16
_exptl_crystal_size_min 0.15
_refine_diff_density_max 0.501
_refine_diff_density_min -1.307
_refine_diff_density_rms 0.128
_refine_ls_abs_structure_details 'Flack H D (1983), Acta Cryst. A39, 876-881'
_refine_ls_abs_structure_Flack 0.01(5)
_refine_ls_extinction_method none
_refine_ls_goodness_of_fit_ref 1.086
_refine_ls_hydrogen_treatment constr
_refine_ls_matrix_type full
_refine_ls_number_parameters 109
_refine_ls_number_reflns 2519
_refine_ls_number_restraints 1
_refine_ls_restrained_S_all 1.086
_refine_ls_R_factor_all 0.0237
_refine_ls_R_factor_gt 0.0235
_refine_ls_shift/su_max 0.002
_refine_ls_shift/su_mean 0.000
_refine_ls_structure_factor_coef Fsqd
_refine_ls_weighting_details 'calc w=1/[\s^2^(Fo^2^)+(0.0267P)^2^+0.0000P] where P=(Fo^2^+2Fc^2^)/3'
_refine_ls_weighting_scheme calc
_refine_ls_wR_factor_gt 0.0564
_refine_ls_wR_factor_ref 0.0565
_reflns_number_gt 2495
_reflns_number_total 2519
_reflns_threshold_expression >2sigma(I)
_cod_data_source_file c3dt51797g.txt
_cod_data_source_block pca21
_cod_original_sg_symbol_H-M Pca2(1)
_cod_database_code 7023697

loop_
_symmetry_equiv_pos_as_xyz
'x, y, z'
'-x, -y, z+1/2'
'x+1/2, -y, z'
'-x+1/2, y, z+1/2'

loop_
_atom_site_label
_atom_site_type_symbol
_atom_site_fract_x
_atom_site_fract_y
_atom_site_fract_z
_atom_site_U_iso_or_equiv
_atom_site_adp_type
_atom_site_occupancy
_atom_site_symmetry_multiplicity
_atom_site_calc_flag
_atom_site_refinement_flags
C1 C 0.6494(2) 0.3411(4) 0.2359(2) 0.0241(6) Uani 1 1 d .
H1A H 0.5855 0.2796 0.2145 0.036 Uiso 1 1 calc R
H1B H 0.6933 0.2356 0.2661 0.036 Uiso 1 1 calc R
H1C H 0.6815 0.4024 0.1724 0.036 Uiso 1 1 calc R
C2 C 0.72505(18) 0.5923(4) 0.3516(2) 0.0177(5) Uani 1 1 d .
H2A H 0.7546 0.6721 0.2915 0.021 Uiso 1 1 calc R
H2B H 0.7737 0.4861 0.3737 0.021 Uiso 1 1 calc R
C3 C 0.7017(2) 0.7293(4) 0.4450(2) 0.0182(5) Uani 1 1 d .
H3A H 0.6752 0.6490 0.5065 0.022 Uiso 1 1 calc R
H3B H 0.7629 0.8020 0.4690 0.022 Uiso 1 1 calc R
C4 C 0.5955(2) 1.0100(4) 0.4901(2) 0.0209(6) Uani 1 1 d .
H4A H 0.5752 0.9309 0.5547 0.025 Uiso 1 1 calc R
H4B H 0.5368 1.0897 0.4651 0.025 Uiso 1 1 calc R
Cl2 Cl 0.40533(4) 0.99060(10) 0.30029(6) 0.02276(14) Uani 1 1 d .
Cl3 Cl 0.69533(6) 1.17918(10) 0.52435(6) 0.02430(15) Uani 1 1 d .
Cl4 Cl 0.60356(5) 0.84738(9) 0.15665(5) 0.01636(12) Uani 1 1 d .
Cl5 Cl 0.45311(5) 0.59753(10) 0.46718(5) 0.02153(14) Uani 1 1 d .
Mo1 Mo 0.505561(13) 0.70105(3) 0.29379(3) 0.01256(7) Uani 1 1 d .
O1 O 0.43692(14) 0.5379(3) 0.22166(16) 0.0195(4) Uani 1 1 d .
O2 O 0.63154(12) 0.4983(3) 0.31705(14) 0.0147(4) Uani 1 1 d .
O3 O 0.62681(14) 0.8742(3) 0.40691(15) 0.0147(4) Uani 1 1 d .

loop_
_atom_site_aniso_label
_atom_site_aniso_U_11
_atom_site_aniso_U_22
_atom_site_aniso_U_33
_atom_site_aniso_U_23
_atom_site_aniso_U_13
_atom_site_aniso_U_12
C1 0.0326(16) 0.0196(12) 0.0202(15) -0.0071(11) -0.0034(12) 0.0077(11)
C2 0.0101(11) 0.0222(12) 0.0207(14) 0.0008(10) -0.0028(10) 0.0012(9)
C3 0.0179(13) 0.0205(11) 0.0163(14) 0.0003(10) -0.0071(10) 0.0017(9)
C4 0.0194(13) 0.0245(13) 0.0187(14) -0.0114(11) 0.0007(11) -0.0004(9)
Cl2 0.0211(3) 0.0268(3) 0.0204(3) -0.0032(3) -0.0012(3) 0.0102(2)
Cl3 0.0335(4) 0.0191(3) 0.0203(3) -0.0038(3) -0.0077(3) -0.0042(2)
Cl4 0.0200(3) 0.0171(2) 0.0120(3) 0.0008(2) 0.0024(2) -0.0007(2)
Cl5 0.0168(3) 0.0358(3) 0.0119(3) 0.0039(3) 0.0012(2) -0.0047(2)
Mo1 0.01166(11) 0.01616(11) 0.00984(11) -0.00033(10) -0.00020(9) 0.00012(6)
O1 0.0178(9) 0.0225(9) 0.0183(9) 0.0005(8) -0.0009(8) -0.0049(7)
O2 0.0141(8) 0.0160(8) 0.0140(10) -0.0018(6) -0.0012(7) 0.0023(6)
O3 0.0153(8) 0.0182(8) 0.0106(8) -0.0043(7) -0.0009(7) 0.0013(7)

loop_
_atom_type_symbol
_atom_type_description
_atom_type_scat_dispersion_real
_atom_type_scat_dispersion_imag
_atom_type_scat_source
C C 0.0033 0.0016 'International Tables Vol C Tables 4.2.6.8 and 6.1.1.4'
H H 0.0000 0.0000 'International Tables Vol C Tables 4.2.6.8 and 6.1.1.4'
O O 0.0106 0.0060 'International Tables Vol C Tables 4.2.6.8 and 6.1.1.4'
Cl Cl 0.1484 0.1585 'International Tables Vol C Tables 4.2.6.8 and 6.1.1.4'
Mo Mo -1.6832 0.6857 'International Tables Vol C Tables 4.2.6.8 and 6.1.1.4'

loop_
_geom_angle_atom_site_label_1
_geom_angle_atom_site_label_2
_geom_angle_atom_site_label_3
_geom_angle
O2 C1 H1A 109.5
O2 C1 H1B 109.5
H1A C1 H1B 109.5
O2 C1 H1C 109.5
H1A C1 H1C 109.5
H1B C1 H1C 109.5
O2 C2 C3 107.6(2)
O2 C2 H2A 110.2
C3 C2 H2A 110.2
O2 C2 H2B 110.2
C3 C2 H2B 110.2
H2A C2 H2B 108.5
O3 C3 C2 106.5(2)
O3 C3 H3A 110.4
C2 C3 H3A 110.4
O3 C3 H3B 110.4
C2 C3 H3B 110.4
H3A C3 H3B 108.6
O3 C4 Cl3 109.94(18)
O3 C4 H4A 109.7
Cl3 C4 H4A 109.7
O3 C4 H4B 109.7
Cl3 C4 H4B 109.7
H4A C4 H4B 108.2
O1 Mo1 O2 95.99(8)
O1 Mo1 Cl2 103.06(7)
O2 Mo1 Cl2 160.93(5)
O1 Mo1 Cl4 100.47(7)
O2 Mo1 Cl4 85.05(5)
Cl2 Mo1 Cl4 90.70(3)
O1 Mo1 Cl5 97.99(7)
O2 Mo1 Cl5 86.16(5)
Cl2 Mo1 Cl5 91.87(3)
Cl4 Mo1 Cl5 160.27(3)
O1 Mo1 O3 167.70(8)
O2 Mo1 O3 72.02(6)
Cl2 Mo1 O3 88.98(5)
Cl4 Mo1 O3 81.58(5)
Cl5 Mo1 O3 78.91(5)
C2 O2 C1 111.1(2)
C2 O2 Mo1 116.46(15)
C1 O2 Mo1 118.03(16)
C4 O3 C3 112.1(2)
C4 O3 Mo1 120.95(15)
C3 O3 Mo1 109.89(14)

loop_
_geom_bond_atom_site_label_1
_geom_bond_atom_site_label_2
_geom_bond_distance
C1 O2 1.457(3)
C1 H1A 0.9800
C1 H1B 0.9800
C1 H1C 0.9800
C2 O2 1.455(3)
C2 C3 1.494(4)
C2 H2A 0.9900
C2 H2B 0.9900
C3 O3 1.456(3)
C3 H3A 0.9900
C3 H3B 0.9900
C4 O3 1.422(3)
C4 Cl3 1.784(3)
C4 H4A 0.9900
C4 H4B 0.9900
Cl2 Mo1 2.3216(7)
Cl4 Mo1 2.3453(7)
Cl5 Mo1 2.3541(8)
Mo1 O1 1.6659(19)
Mo1 O2 2.1610(17)
Mo1 O3 2.4199(19)

loop_
_geom_torsion_atom_site_label_1
_geom_torsion_atom_site_label_2
_geom_torsion_atom_site_label_3
_geom_torsion_atom_site_label_4
_geom_torsion
O2 C2 C3 O3 -57.3(2)
C3 C2 O2 C1 -172.2(2)
C3 C2 O2 Mo1 48.7(2)
O1 Mo1 O2 C2 163.38(16)
Cl2 Mo1 O2 C2 -14.4(3)
Cl4 Mo1 O2 C2 63.34(15)
Cl5 Mo1 O2 C2 -98.97(15)
O3 Mo1 O2 C2 -19.39(15)
O1 Mo1 O2 C1 27.22(19)
Cl2 Mo1 O2 C1 -150.54(17)
Cl4 Mo1 O2 C1 -72.82(17)
Cl5 Mo1 O2 C1 124.87(18)
O3 Mo1 O2 C1 -155.56(19)
Cl3 C4 O3 C3 69.0(2)
Cl3 C4 O3 Mo1 -158.88(11)
C2 C3 O3 C4 178.0(2)
C2 C3 O3 Mo1 40.5(2)
O1 Mo1 O3 C4 -132.8(4)
O2 Mo1 O3 C4 -145.90(19)
Cl2 Mo1 O3 C4 35.74(18)
Cl4 Mo1 O3 C4 126.60(18)
Cl5 Mo1 O3 C4 -56.36(18)
O1 Mo1 O3 C3 0.2(5)
O2 Mo1 O3 C3 -12.83(15)
Cl2 Mo1 O3 C3 168.80(15)
Cl4 Mo1 O3 C3 -100.34(15)
Cl5 Mo1 O3 C3 76.70(15)
